data_2011768
loop_
_publ_author_name
'Hao, Qingli'
'Jian, Fangfang'
'Wang, Xin'
'Razak, Ibrahim Abdul'
'Shanmuga Sundara Raj, S.'
'Fun, Hoong-Kun'

_publ_section_title
;
 <i>trans</i>-Bis(2-aminopyridine-<i>N</i>)bis(<i>O</i>,<i>O</i>'-diisopropyl
 dithiophosphato-<i>S</i>,<i>S</i>')nickel(II)
;
_journal_issue 2
_journal_name_full 'Acta Crystallographica Section C'
_journal_page_first 160
_journal_page_last 161
_journal_paper_doi 10.1107/S0108270100016073
_journal_volume 57
_journal_year 2001
_chemical_formula_iupac '[Ni(C6 H14 O2 PS2 )2 (C5 H6 N2 )2 ]'
_chemical_formula_moiety 'C22 H40 N4 Ni O4 P2 S4'
_chemical_formula_sum 'C22 H40 N4 Ni O4 P2 S4'
_chemical_formula_weight 673.47
_chemical_name_systematic
;
Trans-bis(aminopyridine)-bis(O,O'-diisopropyl dithiophosphato-S,S')nickel(II)
;
_space_group_IT_number 14
_symmetry_cell_setting monoclinic
_symmetry_space_group_name_Hall '-P 2yn'
_symmetry_space_group_name_H-M 'P 1 21/n 1'
_audit_creation_method SHELXL-97
_cell_angle_alpha 90.00
_cell_angle_beta 99.9380(10)
_cell_angle_gamma 90.00
_cell_formula_units_Z 2
_cell_length_a 6.62960(10)
_cell_length_b 16.3605(2)
_cell_length_c 14.6386(2)
_cell_measurement_reflns_used 8192
_cell_measurement_temperature 293(2)
_cell_measurement_theta_max 28.34
_cell_measurement_theta_min 2.49
_cell_volume 1563.93(4)
_computing_cell_refinement 'SAINT (Siemens, 1996)'
_computing_data_collection 'SMART (Siemens, 1996)'
_computing_data_reduction SAINT
_computing_molecular_graphics SHELXTL
_computing_publication_material
;
SHELXTL and  PARST (Nardelli, 1995)
;
_computing_structure_refinement SHELXTL
_computing_structure_solution 'SHELXTL (Sheldrick, 1997)'
_diffrn_ambient_temperature 293(2)
_diffrn_detector_area_resol_mean 8.33
_diffrn_measurement_device_type
;
Siemens SMART CCD area detector diffractometer
;
_diffrn_measurement_method '\w scans'
_diffrn_radiation_monochromator graphite
_diffrn_radiation_source 'fine-focus sealed tube'
_diffrn_radiation_type MoK\a
_diffrn_radiation_wavelength .71073
_diffrn_reflns_av_R_equivalents .058
_diffrn_reflns_av_sigmaI/netI .059
_diffrn_reflns_limit_h_max 8
_diffrn_reflns_limit_h_min -8
_diffrn_reflns_limit_k_max 20
_diffrn_reflns_limit_k_min -21
_diffrn_reflns_limit_l_max 10
_diffrn_reflns_limit_l_min -19
_diffrn_reflns_number 10833
_diffrn_reflns_theta_max 28.28
_diffrn_reflns_theta_min 2.49
_diffrn_standards_decay_% negligible
_diffrn_standards_number 0
_exptl_absorpt_coefficient_mu 1.024
_exptl_absorpt_correction_T_max .870
_exptl_absorpt_correction_T_min .685
_exptl_absorpt_correction_type empirical
_exptl_absorpt_process_details '(SADABS; Sheldrick, 1996)'
_exptl_crystal_colour 'dark green'
_exptl_crystal_density_diffrn 1.430
_exptl_crystal_density_method 'not measured'
_exptl_crystal_description slab
_exptl_crystal_F_000 708
_exptl_crystal_size_max .40
_exptl_crystal_size_mid .24
_exptl_crystal_size_min .14
_refine_diff_density_max .43
_refine_diff_density_min -.71
_refine_ls_extinction_method none
_refine_ls_goodness_of_fit_ref .97
_refine_ls_hydrogen_treatment 'see text'
_refine_ls_matrix_type full
_refine_ls_number_parameters 169
_refine_ls_number_reflns 3823
_refine_ls_number_restraints 0
_refine_ls_restrained_S_all .97
_refine_ls_R_factor_all .041
_refine_ls_R_factor_gt .035
_refine_ls_shift/su_max <0.001
_refine_ls_shift/su_mean .00
_refine_ls_structure_factor_coef Fsqd
_refine_ls_weighting_details 'calc w = 1/[\s^2^(Fo^2^)+(0.0410P)^2^] where P=(Fo^2^+2Fc^2^)/3'
_refine_ls_weighting_scheme calc
_refine_ls_wR_factor_ref .087
_reflns_number_gt 3246
_reflns_number_total 3823
_reflns_threshold_expression I>2\s(I)
_cod_data_source_file ln1110.cif
_cod_data_source_block I
_cod_depositor_comments
;
The following automatic conversions were performed:
'_symmetry_cell_setting' value 'Monoclinic' changed to 'monoclinic'
according to '/home/saulius/struct/CIF-dictionaries/cif_core.dic'
dictionary named 'cif_core.dic' version 2.4.1 from 2010-06-29.

Automatic conversion script
Id: cif_fix_enum 1527 2010-12-29 10:47:43Z saulius 

The following automatic conversions were performed:

'_symmetry_cell_setting' value 'Monoclinic' changed to 'monoclinic'
according to /home/saulius/struct/CIF-dictionaries/cif_core.dic
dictionary named 'cif_core.dic' version 2.4.1 from 2010-06-29.

Automatic conversion script
Id: cif_fix_values 1715 2011-07-08 13:25:40Z adriana 
;
_cod_original_sg_symbol_H-M 'P 21/n'
_cod_database_code 2011768
_cod_database_fobs_code 2011768

loop_
_symmetry_equiv_pos_as_xyz
'x, y, z'
'-x+1/2, y+1/2, -z+1/2'
'-x, -y, -z'
'x-1/2, -y-1/2, z-1/2'

loop_
_atom_site_label
_atom_site_fract_x
_atom_site_fract_y
_atom_site_fract_z
_atom_site_U_iso_or_equiv
_atom_site_adp_type
_atom_site_calc_flag
_atom_site_refinement_flags
_atom_site_occupancy
_atom_site_disorder_assembly
_atom_site_disorder_group
_atom_site_type_symbol
Ni1 1.0000 .5000 .0000 .02178(9) Uani d S 1 . . Ni
P1 .91563(7) .37889(3) .14719(3) .02491(11) Uani d . 1 . . P
S1 1.19032(6) .40239(3) .11659(3) .02979(11) Uani d . 1 . . S
S2 .70622(6) .44565(3) .06641(3) .02791(11) Uani d . 1 . . S
O1 .9068(2) .38744(7) .25437(9) .0345(3) Uani d . 1 . . O
O2 .8653(2) .28386(7) .14268(9) .0338(3) Uani d . 1 . . O
N1 1.0261(2) .60077(8) .10370(10) .0263(3) Uani d . 1 . . N
N2 1.3746(2) .59021(11) .16186(12) .0438(4) Uani d . 1 . . N
H2A 1.3795 .5464 .1299 .053 Uiso calc R 1 . . H
H2B 1.4838 .6084 .1962 .053 Uiso calc R 1 . . H
C1 1.1957(3) .63046(11) .15812(12) .0309(4) Uani d . 1 . . C
C2 1.1896(3) .70225(13) .21090(15) .0454(5) Uani d . 1 . . C
H2C 1.3093 .7229 .2458 .055 Uiso calc R 1 . . H
C3 1.0081(4) .74135(14) .21067(17) .0534(6) Uani d . 1 . . C
H3A 1.0024 .7883 .2459 .064 Uiso calc R 1 . . H
C4 .8315(3) .71005(13) .15704(15) .0433(5) Uani d . 1 . . C
H4A .7052 .7350 .1565 .052 Uiso calc R 1 . . H
C5 .8482(3) .64201(10) .10541(13) .0310(4) Uani d . 1 . . C
H5A .7298 .6222 .0686 .037 Uiso calc R 1 . . H
C6 .9090(4) .46761(12) .29897(14) .0422(5) Uani d . 1 . . C
H6A .8738 .5099 .2515 .051 Uiso calc R 1 . . H
C7 .7457(5) .4639(2) .3587(2) .0786(9) Uani d . 1 . . C
H7A .6155 .4533 .3205 .118 Uiso calc R 1 . . H
H7B .7403 .5152 .3901 .118 Uiso calc R 1 . . H
H7C .7772 .4209 .4035 .118 Uiso calc R 1 . . H
C8 1.1183(5) .48395(18) .3529(2) .0699(8) Uani d . 1 . . C
H8A 1.2154 .4857 .3113 .105 Uiso calc R 1 . . H
H8B 1.1552 .4412 .3976 .105 Uiso calc R 1 . . H
H8C 1.1184 .5355 .3843 .105 Uiso calc R 1 . . H
C9 .8272(4) .24303(11) .05237(14) .0432(5) Uani d . 1 . . C
H9A .8422 .2827 .0038 .052 Uiso calc R 1 . . H
C10 .6097(4) .21280(18) .0378(2) .0836(10) Uani d . 1 . . C
H10A .5185 .2583 .0379 .125 Uiso calc R 1 . . H
H10B .5929 .1758 .0868 .125 Uiso calc R 1 . . H
H10C .5790 .1849 -.0207 .125 Uiso calc R 1 . . H
C11 .9838(4) .17673(15) .0533(2) .0648(7) Uani d . 1 . . C
H11A 1.1183 .2004 .0628 .097 Uiso calc R 1 . . H
H11B .9596 .1483 -.0049 .097 Uiso calc R 1 . . H
H11C .9737 .1391 .1026 .097 Uiso calc R 1 . . H

loop_
_atom_site_aniso_label
_atom_site_aniso_U_11
_atom_site_aniso_U_22
_atom_site_aniso_U_33
_atom_site_aniso_U_12
_atom_site_aniso_U_13
_atom_site_aniso_U_23
Ni1 .01822(16) .02211(16) .02495(17) .00007(10) .00359(11) .00248(10)
P1 .0262(2) .0222(2) .0264(2) -.00074(15) .00482(17) .00325(15)
S1 .0225(2) .0320(2) .0342(2) .00169(16) .00279(17) .00615(17)
S2 .0206(2) .0295(2) .0336(2) .00070(15) .00472(16) .00493(16)
O1 .0483(8) .0293(6) .0266(7) .0005(5) .0088(6) .0033(5)
O2 .0429(8) .0236(6) .0350(7) -.0053(5) .0072(6) .0032(5)
N1 .0244(7) .0269(7) .0281(8) -.0041(5) .0057(6) -.0013(5)
N2 .0255(8) .0526(10) .0500(11) -.0044(7) -.0026(7) -.0106(8)
C1 .0305(9) .0341(9) .0275(9) -.0063(7) .0030(7) .0006(7)
C2 .0466(12) .0447(12) .0412(12) -.0102(9) -.0031(9) -.0123(9)
C3 .0673(16) .0417(12) .0504(14) -.0003(11) .0081(11) -.0198(10)
C4 .0431(11) .0404(11) .0474(12) .0076(9) .0108(9) -.0086(9)
C5 .0292(9) .0302(9) .0338(10) .0007(7) .0063(7) -.0015(7)
C6 .0638(14) .0300(9) .0324(10) .0041(9) .0067(9) .0002(8)
C7 .080(2) .081(2) .081(2) .0141(17) .0339(17) -.0246(17)
C8 .080(2) .0699(17) .0564(17) -.0188(15) .0014(14) -.0150(13)
C9 .0611(14) .0277(9) .0388(12) -.0070(9) .0030(10) -.0025(8)
C10 .0525(16) .0640(18) .122(3) -.0019(13) -.0197(17) -.0339(17)
C11 .0645(17) .0536(14) .0784(19) -.0002(12) .0185(14) -.0247(13)

loop_
_atom_type_symbol
_atom_type_description
_atom_type_scat_dispersion_real
_atom_type_scat_dispersion_imag
_atom_type_scat_source
C C .0033 .0016 'International Tables Vol C Tables 4.2.6.8 and 6.1.1.4'
H H .0000 .0000 'International Tables Vol C Tables 4.2.6.8 and 6.1.1.4'
N N .0061 .0033 'International Tables Vol C Tables 4.2.6.8 and 6.1.1.4'
O O .0106 .0060 'International Tables Vol C Tables 4.2.6.8 and 6.1.1.4'
P P .1023 .0942 'International Tables Vol C Tables 4.2.6.8 and 6.1.1.4'
S S .1246 .1234 'International Tables Vol C Tables 4.2.6.8 and 6.1.1.4'
Ni Ni .3393 1.1124 'International Tables Vol C Tables 4.2.6.8 and 6.1.1.4'

loop_
_geom_angle_atom_site_label_1
_geom_angle_atom_site_label_2
_geom_angle_atom_site_label_3
_geom_angle_site_symmetry_1
_geom_angle_site_symmetry_3
_geom_angle
_geom_angle_publ_flag
N1 Ni1 N1 . 3_765 180.0 yes
N1 Ni1 S2 . 3_765 91.59(4) ?
N1 Ni1 S2 . . 88.41(4) yes
S2 Ni1 S2 3_765 . 180.0 ?
N1 Ni1 S1 . 3_765 87.90(4) ?
S2 Ni1 S1 . 3_765 99.060(14) ?
N1 Ni1 S1 . . 92.10(4) yes
S2 Ni1 S1 . . 80.940(14) yes
S1 Ni1 S1 3_765 . 180.0 yes
O1 P1 O2 . . 94.82(7) ?
O1 P1 S1 . . 113.44(6) ?
O2 P1 S1 . . 111.97(6) ?
O1 P1 S2 . . 113.49(6) ?
O2 P1 S2 . . 113.12(6) ?
S1 P1 S2 . . 109.44(3) yes
P1 S1 Ni1 . . 84.476(19) yes
P1 S2 Ni1 . . 85.142(19) yes
C6 O1 P1 . . 121.39(11) ?
C9 O2 P1 . . 119.09(11) ?
C1 N1 C5 . . 116.48(15) ?
C1 N1 Ni1 . . 128.81(12) ?
C5 N1 Ni1 . . 114.42(11) ?
N2 C1 N1 . . 118.99(16) ?
N2 C1 C2 . . 119.47(17) ?
N1 C1 C2 . . 121.54(18) ?
C3 C2 C1 . . 119.89(19) ?
C2 C3 C4 . . 119.08(19) ?
C5 C4 C3 . . 118.26(19) ?
C4 C5 N1 . . 124.69(18) ?
O1 C6 C8 . . 109.39(19) ?
O1 C6 C7 . . 105.67(19) ?
C8 C6 C7 . . 113.3(2) ?
O2 C9 C11 . . 108.08(19) ?
O2 C9 C10 . . 106.85(19) ?
C11 C9 C10 . . 114.11(19) ?

loop_
_geom_bond_atom_site_label_1
_geom_bond_atom_site_label_2
_geom_bond_site_symmetry_2
_geom_bond_distance
_geom_bond_publ_flag
Ni1 N1 . 2.2275(14) yes
Ni1 S2 . 2.4865(4) yes
Ni1 S1 . 2.5123(4) yes
P1 O1 . 1.5863(14) yes
P1 O2 . 1.5892(12) yes
P1 S1 . 1.9866(6) yes
P1 S2 . 1.9879(6) yes
O1 C6 . 1.464(2) yes
O2 C9 . 1.464(2) yes
N1 C1 . 1.351(2) ?
N1 C5 . 1.362(2) ?
N2 C1 . 1.350(2) ?
C1 C2 . 1.410(3) ?
C2 C3 . 1.362(3) ?
C3 C4 . 1.390(3) ?
C4 C5 . 1.361(3) ?
C6 C8 . 1.497(4) ?
C6 C7 . 1.505(4) ?
C9 C11 . 1.500(3) ?
C9 C10 . 1.504(3) ?

loop_
_geom_torsion_atom_site_label_1
_geom_torsion_atom_site_label_2
_geom_torsion_atom_site_label_3
_geom_torsion_atom_site_label_4
_geom_torsion_site_symmetry_1
_geom_torsion
O1 P1 S1 Ni1 . -127.36(5)
O2 P1 S1 Ni1 . 126.76(6)
S2 P1 S1 Ni1 . .50(3)
N1 Ni1 S1 P1 . 87.67(4)
N1 Ni1 S1 P1 3_765 -92.33(4)
S2 Ni1 S1 P1 3_765 179.617(19)
S2 Ni1 S1 P1 . -.383(19)
O1 P1 S2 Ni1 . 127.33(6)
O2 P1 S2 Ni1 . -126.11(6)
S1 P1 S2 Ni1 . -.51(3)
N1 Ni1 S2 P1 . -92.00(4)
N1 Ni1 S2 P1 3_765 88.00(4)
S1 Ni1 S2 P1 3_765 -179.618(19)
S1 Ni1 S2 P1 . .382(19)
O2 P1 O1 C6 . -169.77(15)
S1 P1 O1 C6 . 73.75(15)
S2 P1 O1 C6 . -51.98(16)
O1 P1 O2 C9 . 172.19(14)
S1 P1 O2 C9 . -70.14(15)
S2 P1 O2 C9 . 54.09(15)
S2 Ni1 N1 C1 3_765 -45.73(14)
S2 Ni1 N1 C1 . 134.27(14)
S1 Ni1 N1 C1 3_765 -126.60(14)
S1 Ni1 N1 C1 . 53.40(14)
S2 Ni1 N1 C5 3_765 127.76(11)
S2 Ni1 N1 C5 . -52.24(11)
S1 Ni1 N1 C5 3_765 46.89(11)
S1 Ni1 N1 C5 . -133.11(11)
C5 N1 C1 N2 . 177.49(17)
Ni1 N1 C1 N2 . -9.1(2)
C5 N1 C1 C2 . -2.5(3)
Ni1 N1 C1 C2 . 170.90(14)
N2 C1 C2 C3 . -177.2(2)
N1 C1 C2 C3 . 2.8(3)
C1 C2 C3 C4 . -.8(4)
C2 C3 C4 C5 . -1.1(4)
C3 C4 C5 N1 . 1.4(3)
C1 N1 C5 C4 . .4(3)
Ni1 N1 C5 C4 . -173.95(16)
P1 O1 C6 C8 . -102.5(2)
P1 O1 C6 C7 . 135.20(18)
P1 O2 C9 C11 . 120.07(17)
P1 O2 C9 C10 . -116.72(18)
